data_7120831
loop_
_publ_author_name
'Ohmatsu, Kohsuke'
'Furukawa, Yukino'
'Kiyokawa, Mari'
'Ooi, Takashi'

_publ_section_title
;
 Diastereo- and enantioselective phase-transfer alkylation of
 3-substituted oxindoles with racemic secondary alkyl halides
;
_journal_name_full 'Chem. Commun.'
_journal_paper_doi 10.1039/C7CC07122A
_journal_year 2017
_chemical_absolute_configuration R,R
_chemical_formula_sum 'C24 H22 N2 O6 S'
_chemical_formula_weight 466.49
_chemical_name_systematic
;
 ?
;
_space_group_crystal_system monoclinic
_space_group_IT_number 4
_space_group_name_Hall 'P 2yb'
_space_group_name_H-M_alt 'P 1 21 1'
_symmetry_space_group_name_Hall 'P 2yb'
_symmetry_space_group_name_H-M 'P 1 21 1'
_atom_sites_solution_hydrogens geom
_audit_creation_method SHELXL-2013
_audit_update_record
;
2017-09-12 deposited with the CCDC.
2017-10-26 downloaded from the CCDC.
;
_cell_angle_alpha 90
_cell_angle_beta 116.294(3)
_cell_angle_gamma 90
_cell_formula_units_Z 2
_cell_length_a 12.800(3)
_cell_length_b 7.0766(13)
_cell_length_c 13.621(3)
_cell_measurement_temperature 103(2)
_cell_volume 1106.1(4)
_computing_structure_refinement 'SHELXL-2013 (Sheldrick, 2013)'
_diffrn_ambient_temperature 103(2)
_diffrn_detector_area_resol_mean 8.366
_diffrn_measured_fraction_theta_full 0.993
_diffrn_measured_fraction_theta_max 0.990
_diffrn_measurement_device_type
;
Saturn724+ (4x4 bin mode)
;
_diffrn_measurement_method dtprofit.ref
_diffrn_radiation_monochromator Confocal
_diffrn_radiation_source 'Rotating Anode'
_diffrn_radiation_type MoK\a
_diffrn_radiation_wavelength 0.71075
_diffrn_reflns_av_R_equivalents 0.0296
_diffrn_reflns_av_unetI/netI 0.0668
_diffrn_reflns_Laue_measured_fraction_full 0.993
_diffrn_reflns_Laue_measured_fraction_max 0.990
_diffrn_reflns_limit_h_max 14
_diffrn_reflns_limit_h_min -16
_diffrn_reflns_limit_k_max 9
_diffrn_reflns_limit_k_min -9
_diffrn_reflns_limit_l_max 15
_diffrn_reflns_limit_l_min -17
_diffrn_reflns_number 8990
_diffrn_reflns_point_group_measured_fraction_full 0.992
_diffrn_reflns_point_group_measured_fraction_max 0.985
_diffrn_reflns_theta_full 25.242
_diffrn_reflns_theta_max 27.478
_diffrn_reflns_theta_min 3.006
_exptl_absorpt_coefficient_mu 0.191
_exptl_absorpt_correction_T_max 0.990
_exptl_absorpt_correction_T_min 0.953
_exptl_absorpt_correction_type multi-scan
_exptl_crystal_colour colorless
_exptl_crystal_density_diffrn 1.401
_exptl_crystal_density_meas ?
_exptl_crystal_description block
_exptl_crystal_F_000 488
_exptl_crystal_size_max 0.250
_exptl_crystal_size_mid 0.050
_exptl_crystal_size_min 0.050
_refine_diff_density_max 0.261
_refine_diff_density_min -0.199
_refine_diff_density_rms 0.038
_refine_ls_abs_structure_details
;
 Flack x determined using 1470 quotients [(I+)-(I-)]/[(I+)+(I-)]
 (Parsons and Flack (2004), Acta Cryst. A60, s61).
;
_refine_ls_abs_structure_Flack 0.05(4)
_refine_ls_extinction_method none
_refine_ls_goodness_of_fit_ref 0.926
_refine_ls_hydrogen_treatment constr
_refine_ls_matrix_type full
_refine_ls_number_parameters 301
_refine_ls_number_reflns 4985
_refine_ls_number_restraints 1
_refine_ls_restrained_S_all 0.926
_refine_ls_R_factor_all 0.0380
_refine_ls_R_factor_gt 0.0287
_refine_ls_shift/su_max 0.000
_refine_ls_shift/su_mean 0.000
_refine_ls_structure_factor_coef Fsqd
_refine_ls_weighting_details 'w=1/[\s^2^(Fo^2^)+(0.0263P)^2^] where P=(Fo^2^+2Fc^2^)/3'
_refine_ls_weighting_scheme calc
_refine_ls_wR_factor_gt 0.0627
_refine_ls_wR_factor_ref 0.0650
_reflns_Friedel_coverage 0.839
_reflns_Friedel_fraction_full 0.991
_reflns_Friedel_fraction_max 0.978
_reflns_number_gt 3799
_reflns_number_total 4985
_reflns_threshold_expression 'I > 2\s(I)'
_cod_data_source_file c7cc07122a2.cif
_cod_data_source_block shelxs
_cod_depositor_comments
;
The following automatic conversions were performed:

'_exptl_absorpt_correction_type' value 'Multi-scan' changed to
'multi-scan' according to
/home/data/users/saulius/crontab/automatic-downloads/rss-feeds/RSC/lib/dictionaries/cif_core.dic
dictionary named 'cif_core.dic' version 2.4.2 from 2011-04-26.

'_exptl_crystal_density_meas' value 'not measured' was changed to '?'
- the value is perceived as not measured.

Automatic conversion script
Id: cif_fix_values 4973 2017-02-22 13:04:09Z antanas 
;
_cod_database_code 7120831
_shelx_space_group_comment
;
The symmetry employed for this shelxl refinement is uniquely defined
by the following loop, which should always be used as a source of
symmetry information in preference to the above space-group names.
They are only intended as comments.
;
_shelx_estimated_absorpt_t_min 0.954
_shelx_estimated_absorpt_t_max 0.991
_shelxl_version_number 2013-3

loop_
_space_group_symop_operation_xyz
'x, y, z'
'-x, y+1/2, -z'

loop_
_atom_site_label
_atom_site_type_symbol
_atom_site_fract_x
_atom_site_fract_y
_atom_site_fract_z
_atom_site_U_iso_or_equiv
_atom_site_adp_type
_atom_site_occupancy
_atom_site_site_symmetry_order
_atom_site_calc_flag
_atom_site_refinement_flags_posn
_atom_site_refinement_flags_adp
S1 S 0.59358(5) 0.14165(8) 0.27627(5) 0.02066(14) Uani 1 1 d . .
O1 O 1.13127(12) 0.1529(3) 0.71815(12) 0.0255(4) Uani 1 1 d . .
O4 O 0.43265(16) 0.9687(3) 0.02886(14) 0.0345(5) Uani 1 1 d . .
O6 O 0.51343(14) 0.3273(2) 0.42684(13) 0.0253(4) Uani 1 1 d . .
C9 C 0.5274(2) 0.3538(3) 0.20926(19) 0.0201(5) Uani 1 1 d . .
O3 O 0.50472(13) 0.0156(2) 0.27130(13) 0.0247(4) Uani 1 1 d . .
C14 C 0.5984(2) 0.5025(4) 0.20934(19) 0.0210(5) Uani 1 1 d . .
H14 H 0.6808 0.4916 0.2463 0.025 Uiso 1 1 calc R U
C7 C 0.87863(19) 0.0966(3) 0.45408(19) 0.0210(5) Uani 1 1 d . .
H7 H 0.8605 0.0401 0.3851 0.025 Uiso 1 1 calc R U
O2 O 0.67695(13) 0.0826(2) 0.23933(13) 0.0251(4) Uani 1 1 d . .
C4 C 0.93172(19) 0.2582(3) 0.65978(18) 0.0191(5) Uani 1 1 d . .
H4 H 0.9494 0.3115 0.7294 0.023 Uiso 1 1 calc R U
N2 N 0.3718(2) 0.8520(3) 0.04452(16) 0.0273(5) Uani 1 1 d . .
C12 C 0.4262(2) 0.6752(3) 0.10179(18) 0.0224(6) Uani 1 1 d . .
C3 C 0.81944(19) 0.2673(3) 0.57534(19) 0.0179(5) Uani 1 1 d . .
N1 N 0.67093(15) 0.2079(3) 0.40612(15) 0.0190(4) Uani 1 1 d . .
O5 O 0.26813(17) 0.8743(3) 0.01742(18) 0.0490(6) Uani 1 1 d . .
C1 C 0.6166(2) 0.2953(3) 0.46504(19) 0.0205(5) Uani 1 1 d . .
C8 C 0.79394(18) 0.1886(3) 0.47401(18) 0.0181(5) Uani 1 1 d . .
C16 C 0.6997(2) 0.6720(4) 0.49691(19) 0.0280(6) Uani 1 1 d . .
H16A H 0.7078 0.8073 0.5140 0.042 Uiso 1 1 calc R U
H16B H 0.6238 0.6481 0.4348 0.042 Uiso 1 1 calc R U
H16C H 0.7618 0.6317 0.4781 0.042 Uiso 1 1 calc R U
C17 C 0.81052(19) 0.6239(4) 0.70170(18) 0.0221(5) Uani 1 1 d . .
C24 C 0.6830(2) 0.2261(4) 0.6608(2) 0.0247(6) Uani 1 1 d . .
H24A H 0.6102 0.2715 0.6597 0.037 Uiso 1 1 calc R U
H24B H 0.7467 0.2405 0.7347 0.037 Uiso 1 1 calc R U
H24C H 0.6748 0.0925 0.6398 0.037 Uiso 1 1 calc R U
C11 C 0.3552(2) 0.5289(4) 0.1008(2) 0.0321(6) Uani 1 1 d . .
H11 H 0.2728 0.5401 0.0635 0.039 Uiso 1 1 calc R U
C22 C 0.9100(2) 0.7071(4) 0.7040(2) 0.0267(6) Uani 1 1 d . .
H22 H 0.9137 0.7310 0.6370 0.032 Uiso 1 1 calc R U
C5 C 1.01738(18) 0.1702(3) 0.64060(18) 0.0196(5) Uani 1 1 d . .
C2 C 0.71051(19) 0.3422(3) 0.57918(19) 0.0186(5) Uani 1 1 d . .
C13 C 0.54625(19) 0.6664(4) 0.15447(17) 0.0218(5) Uani 1 1 d . .
H13 H 0.5921 0.7709 0.1530 0.026 Uiso 1 1 calc R U
C6 C 0.9909(2) 0.0905(3) 0.53900(19) 0.0220(5) Uani 1 1 d . .
H6 H 1.0508 0.0304 0.5274 0.026 Uiso 1 1 calc R U
C23 C 1.1591(2) 0.2332(4) 0.82289(19) 0.0301(6) Uani 1 1 d . .
H23A H 1.1490 0.3706 0.8158 0.045 Uiso 1 1 calc R U
H23B H 1.2402 0.2037 0.8733 0.045 Uiso 1 1 calc R U
H23C H 1.1073 0.1806 0.8515 0.045 Uiso 1 1 calc R U
C10 C 0.4075(2) 0.3641(4) 0.1560(2) 0.0313(6) Uani 1 1 d . .
H10 H 0.3613 0.2598 0.1570 0.038 Uiso 1 1 calc R U
C15 C 0.7084(2) 0.5614(3) 0.59613(19) 0.0201(5) Uani 1 1 d . .
H15 H 0.6361 0.5894 0.6042 0.024 Uiso 1 1 calc R U
C18 C 0.8077(2) 0.5949(4) 0.8022(2) 0.0300(6) Uani 1 1 d . .
H18 H 0.7403 0.5405 0.8033 0.036 Uiso 1 1 calc R U
C21 C 1.0036(2) 0.7558(4) 0.8018(2) 0.0359(7) Uani 1 1 d . .
H21 H 1.0709 0.8117 0.8013 0.043 Uiso 1 1 calc R U
C19 C 0.9008(2) 0.6439(5) 0.8997(2) 0.0369(6) Uani 1 1 d . .
H19 H 0.8969 0.6229 0.9669 0.044 Uiso 1 1 calc R U
C20 C 0.9997(2) 0.7234(4) 0.9004(2) 0.0383(7) Uani 1 1 d . .
H20 H 1.0642 0.7553 0.9677 0.046 Uiso 1 1 calc R U

loop_
_atom_site_aniso_label
_atom_site_aniso_U_11
_atom_site_aniso_U_22
_atom_site_aniso_U_33
_atom_site_aniso_U_23
_atom_site_aniso_U_13
_atom_site_aniso_U_12
S1 0.0184(3) 0.0180(3) 0.0238(3) -0.0032(3) 0.0078(2) -0.0029(3)
O1 0.0164(8) 0.0331(10) 0.0250(8) -0.0003(9) 0.0073(7) 0.0052(9)
O4 0.0420(11) 0.0310(11) 0.0299(11) 0.0094(9) 0.0154(9) -0.0032(9)
O6 0.0148(8) 0.0276(10) 0.0318(10) -0.0013(8) 0.0088(7) 0.0013(8)
C9 0.0209(12) 0.0180(12) 0.0211(12) -0.0016(10) 0.0090(10) -0.0030(10)
O3 0.0225(9) 0.0209(9) 0.0270(10) -0.0017(8) 0.0075(8) -0.0051(8)
C14 0.0193(12) 0.0222(13) 0.0224(13) -0.0047(11) 0.0102(10) -0.0046(11)
C7 0.0200(12) 0.0191(13) 0.0248(12) -0.0027(10) 0.0106(10) 0.0002(10)
O2 0.0226(9) 0.0267(10) 0.0258(9) -0.0053(8) 0.0106(7) -0.0006(7)
C4 0.0204(12) 0.0161(12) 0.0217(13) 0.0016(10) 0.0102(10) 0.0001(10)
N2 0.0334(13) 0.0236(12) 0.0234(12) -0.0001(10) 0.0112(10) -0.0004(10)
C12 0.0270(13) 0.0208(15) 0.0189(12) -0.0014(10) 0.0096(10) 0.0012(11)
C3 0.0173(12) 0.0123(11) 0.0262(13) 0.0024(10) 0.0114(10) 0.0011(10)
N1 0.0141(9) 0.0209(10) 0.0220(10) -0.0044(9) 0.0080(8) 0.0004(8)
O5 0.0302(12) 0.0363(13) 0.0713(15) 0.0152(11) 0.0141(11) 0.0104(10)
C1 0.0198(13) 0.0171(13) 0.0272(13) -0.0008(10) 0.0127(11) -0.0035(10)
C8 0.0142(11) 0.0156(13) 0.0244(12) 0.0011(9) 0.0085(9) -0.0005(9)
C16 0.0253(12) 0.0196(15) 0.0340(14) 0.0005(11) 0.0085(11) 0.0003(11)
C17 0.0203(11) 0.0174(13) 0.0264(12) -0.0030(11) 0.0085(10) 0.0028(11)
C24 0.0235(13) 0.0242(14) 0.0321(14) 0.0008(11) 0.0174(11) -0.0009(11)
C11 0.0188(13) 0.0267(15) 0.0417(17) 0.0028(13) 0.0052(12) -0.0024(11)
C22 0.0248(13) 0.0190(12) 0.0351(14) -0.0004(11) 0.0123(11) -0.0026(11)
C5 0.0142(11) 0.0190(14) 0.0251(12) 0.0045(10) 0.0082(9) 0.0002(10)
C2 0.0134(11) 0.0186(12) 0.0249(12) -0.0010(10) 0.0094(10) 0.0009(10)
C13 0.0237(12) 0.0211(14) 0.0233(12) -0.0032(11) 0.0129(10) -0.0059(11)
C6 0.0195(11) 0.0188(13) 0.0322(14) 0.0025(10) 0.0155(10) 0.0039(10)
C23 0.0211(13) 0.0411(17) 0.0256(14) 0.0023(12) 0.0080(11) 0.0047(12)
C10 0.0192(13) 0.0230(14) 0.0460(17) 0.0030(13) 0.0093(12) -0.0068(11)
C15 0.0162(11) 0.0185(12) 0.0262(13) -0.0018(10) 0.0098(10) 0.0024(10)
C18 0.0276(13) 0.0302(16) 0.0350(15) -0.0090(12) 0.0165(12) -0.0009(11)
C21 0.0263(14) 0.0266(15) 0.0478(18) -0.0038(13) 0.0101(13) -0.0052(12)
C19 0.0415(15) 0.0388(16) 0.0291(13) -0.0092(15) 0.0144(12) -0.0031(17)
C20 0.0317(15) 0.0341(16) 0.0338(16) -0.0079(13) 0.0007(12) -0.0037(13)

loop_
_atom_type_symbol
_atom_type_description
_atom_type_scat_dispersion_real
_atom_type_scat_dispersion_imag
_atom_type_scat_source
C C 0.0033 0.0016 'International Tables Vol C Tables 4.2.6.8 and 6.1.1.4'
H H 0.0000 0.0000 'International Tables Vol C Tables 4.2.6.8 and 6.1.1.4'
N N 0.0061 0.0033 'International Tables Vol C Tables 4.2.6.8 and 6.1.1.4'
O O 0.0106 0.0060 'International Tables Vol C Tables 4.2.6.8 and 6.1.1.4'
S S 0.1246 0.1234 'International Tables Vol C Tables 4.2.6.8 and 6.1.1.4'

loop_
_geom_angle_atom_site_label_1
_geom_angle_atom_site_label_2
_geom_angle_atom_site_label_3
_geom_angle
O3 S1 O2 120.37(10)
O3 S1 N1 108.26(9)
O2 S1 N1 105.70(9)
O3 S1 C9 108.52(11)
O2 S1 C9 109.20(11)
N1 S1 C9 103.47(11)
C5 O1 C23 116.29(17)
C10 C9 C14 122.4(2)
C10 C9 S1 118.99(19)
C14 C9 S1 118.62(18)
C13 C14 C9 118.4(2)
C6 C7 C8 117.4(2)
C5 C4 C3 118.7(2)
O4 N2 O5 123.6(2)
O4 N2 C12 118.6(2)
O5 N2 C12 117.7(2)
C11 C12 C13 123.4(2)
C11 C12 N2 118.6(2)
C13 C12 N2 118.0(2)
C8 C3 C4 120.4(2)
C8 C3 C2 111.15(19)
C4 C3 C2 128.2(2)
C1 N1 C8 110.51(17)
C1 N1 S1 120.94(15)
C8 N1 S1 128.55(14)
O6 C1 N1 123.8(2)
O6 C1 C2 128.1(2)
N1 C1 C2 108.06(18)
C3 C8 C7 121.5(2)
C3 C8 N1 108.08(18)
C7 C8 N1 130.2(2)
C22 C17 C18 117.4(2)
C22 C17 C15 122.7(2)
C18 C17 C15 119.9(2)
C12 C11 C10 118.0(2)
C21 C22 C17 121.5(2)
O1 C5 C4 123.7(2)
O1 C5 C6 115.91(19)
C4 C5 C6 120.4(2)
C3 C2 C1 102.19(18)
C3 C2 C24 110.21(19)
C1 C2 C24 106.88(19)
C3 C2 C15 115.27(19)
C1 C2 C15 107.99(19)
C24 C2 C15 113.35(19)
C12 C13 C14 118.6(2)
C7 C6 C5 121.5(2)
C9 C10 C11 119.2(2)
C17 C15 C16 112.7(2)
C17 C15 C2 111.3(2)
C16 C15 C2 112.12(19)
C19 C18 C17 121.3(2)
C22 C21 C20 120.2(3)
C18 C19 C20 120.5(3)
C19 C20 C21 119.2(2)

loop_
_geom_bond_atom_site_label_1
_geom_bond_atom_site_label_2
_geom_bond_distance
S1 O3 1.4232(17)
S1 O2 1.4292(16)
S1 N1 1.6663(19)
S1 C9 1.766(2)
O1 C5 1.375(2)
O1 C23 1.426(3)
O4 N2 1.217(3)
O6 C1 1.207(3)
C9 C10 1.378(3)
C9 C14 1.390(3)
C14 C13 1.381(3)
C7 C6 1.390(3)
C7 C8 1.390(3)
C4 C5 1.383(3)
C4 C3 1.389(3)
N2 O5 1.220(3)
N2 C12 1.476(3)
C12 C11 1.374(3)
C12 C13 1.379(3)
C3 C8 1.387(3)
C3 C2 1.514(3)
N1 C1 1.416(3)
N1 C8 1.436(3)
C1 C2 1.522(3)
C16 C15 1.522(3)
C17 C22 1.390(3)
C17 C18 1.401(3)
C17 C15 1.518(3)
C24 C2 1.543(3)
C11 C10 1.388(4)
C22 C21 1.384(3)
C5 C6 1.390(3)
C2 C15 1.570(3)
C18 C19 1.379(3)
C21 C20 1.385(4)
C19 C20 1.382(4)
